data_7049982
loop_
_publ_author_name
'Shen, Fu-Xing'
'Pi, Qian'
'Shi, Le'
'Shao, Dong'
'Li, Hong-Qing'
'Sun, Yu-Chen'
'Wang, Xin-Yi'

_publ_section_title
;
 Spin crossover in hydrogen-bonded frameworks of Fe<sup>II</sup> complexes
 with organodisulfonate anions.
;
_journal_issue 24
_journal_name_full 'Dalton transactions (Cambridge, England : 2003)'
_journal_page_first 8815
_journal_page_last 8825
_journal_paper_doi 10.1039/c9dt01326a
_journal_volume 48
_journal_year 2019
_chemical_formula_sum 'C30 H33 Fe N9 O10 S2'
_chemical_formula_weight 799.62
_space_group_crystal_system triclinic
_space_group_IT_number 2
_space_group_name_Hall '-P 1'
_space_group_name_H-M_alt 'P -1'
_symmetry_space_group_name_Hall '-P 1'
_symmetry_space_group_name_H-M 'P -1'
_atom_sites_solution_hydrogens geom
_audit_creation_method SHELXL-2014/7
_audit_update_record
;
2019-04-24 deposited with the CCDC.    2019-05-07 downloaded from the CCDC.
;
_cell_angle_alpha 104.274(4)
_cell_angle_beta 92.164(4)
_cell_angle_gamma 93.929(5)
_cell_formula_units_Z 2
_cell_length_a 10.291(3)
_cell_length_b 10.517(3)
_cell_length_c 16.442(4)
_cell_measurement_reflns_used 5232
_cell_measurement_temperature 298(2)
_cell_measurement_theta_max 27.51
_cell_measurement_theta_min 2.30
_cell_volume 1717.8(8)
_computing_cell_refinement 'Bruker SAINT'
_computing_data_collection 'Bruker APEX2'
_computing_data_reduction 'Bruker SAINT'
_computing_molecular_graphics Diamond
_computing_publication_material 'SHELXL-2014/7 (Sheldrick, 2014)'
_computing_structure_refinement 'SHELXL-2014/7 (Sheldrick, 2014)'
_computing_structure_solution 'SHELXL-2014/7 (Sheldrick, 2014)'
_diffrn_ambient_temperature 298(2)
_diffrn_measured_fraction_theta_full 0.990
_diffrn_measured_fraction_theta_max 0.977
_diffrn_measurement_device_type 'Bruker APEX-DUO CCD'
_diffrn_measurement_method '\f and \w scans'
_diffrn_radiation_type MoK\a
_diffrn_radiation_wavelength 0.71073
_diffrn_reflns_av_R_equivalents 0.0232
_diffrn_reflns_av_unetI/netI 0.0345
_diffrn_reflns_Laue_measured_fraction_full 0.990
_diffrn_reflns_Laue_measured_fraction_max 0.977
_diffrn_reflns_limit_h_max 8
_diffrn_reflns_limit_h_min -13
_diffrn_reflns_limit_k_max 13
_diffrn_reflns_limit_k_min -13
_diffrn_reflns_limit_l_max 21
_diffrn_reflns_limit_l_min -19
_diffrn_reflns_number 11968
_diffrn_reflns_point_group_measured_fraction_full 0.990
_diffrn_reflns_point_group_measured_fraction_max 0.977
_diffrn_reflns_theta_full 25.242
_diffrn_reflns_theta_max 27.792
_diffrn_reflns_theta_min 1.987
_diffrn_source 'fine-focus sealed tube'
_exptl_absorpt_coefficient_mu 0.631
_exptl_absorpt_correction_T_max 0.854
_exptl_absorpt_correction_T_min 0.838
_exptl_absorpt_correction_type multi-scan
_exptl_absorpt_process_details 'SADABS; Bruker, 2000'
_exptl_crystal_colour red
_exptl_crystal_density_diffrn 1.546
_exptl_crystal_description block
_exptl_crystal_F_000 828
_exptl_crystal_size_max 0.280
_exptl_crystal_size_mid 0.250
_exptl_crystal_size_min 0.250
_refine_diff_density_max 0.521
_refine_diff_density_min -0.382
_refine_diff_density_rms 0.060
_refine_ls_extinction_method none
_refine_ls_goodness_of_fit_ref 1.028
_refine_ls_hydrogen_treatment constr
_refine_ls_matrix_type full
_refine_ls_number_parameters 470
_refine_ls_number_reflns 7951
_refine_ls_number_restraints 33
_refine_ls_restrained_S_all 1.029
_refine_ls_R_factor_all 0.0589
_refine_ls_R_factor_gt 0.0462
_refine_ls_shift/su_max 0.001
_refine_ls_shift/su_mean 0.000
_refine_ls_structure_factor_coef Fsqd
_refine_ls_weighting_details 'w=1/[\s^2^(Fo^2^)+(0.0754P)^2^+0.6300P] where P=(Fo^2^+2Fc^2^)/3'
_refine_ls_weighting_scheme calc
_refine_ls_wR_factor_gt 0.1277
_refine_ls_wR_factor_ref 0.1373
_reflns_Friedel_coverage 0.000
_reflns_number_gt 6335
_reflns_number_total 7951
_reflns_threshold_expression 'I > 2\s(I)'
_cod_data_source_file c9dt01326a2.cif
_cod_data_source_block 4-298K
_cod_depositor_comments 'Adding full bibliography for 7049980--7049987.cif.'
_cod_original_cell_volume 1717.9(8)
_cod_database_code 7049982
_shelx_shelxl_version_number 2014/7
_shelx_space_group_comment
;
The symmetry employed for this shelxl refinement is uniquely defined
by the following loop, which should always be used as a source of
symmetry information in preference to the above space-group names.
They are only intended as comments.
;
_shelx_estimated_absorpt_t_min 0.843
_shelx_estimated_absorpt_t_max 0.858

loop_
_space_group_symop_operation_xyz
'x, y, z'
'-x, -y, -z'

loop_
_atom_site_label
_atom_site_type_symbol
_atom_site_fract_x
_atom_site_fract_y
_atom_site_fract_z
_atom_site_U_iso_or_equiv
_atom_site_adp_type
_atom_site_occupancy
_atom_site_site_symmetry_order
_atom_site_calc_flag
_atom_site_refinement_flags_posn
_atom_site_refinement_flags_adp
Fe1 Fe 0.87828(3) 0.68965(3) 0.24761(2) 0.03962(11) Uani 1 1 d . .
C1 C 1.0113(3) 0.5220(3) 0.34859(16) 0.0526(6) Uani 1 1 d . .
H1A H 1.0936 0.4923 0.3642 0.063 Uiso 1 1 calc R U
H1B H 0.9428 0.4546 0.3501 0.063 Uiso 1 1 calc R U
C2 C 0.9866(2) 0.6479(3) 0.41048(15) 0.0468(5) Uani 1 1 d . .
C3 C 1.0254(3) 0.6782(3) 0.49470(17) 0.0624(7) Uani 1 1 d . .
H3A H 1.0778 0.6236 0.5157 0.075 Uiso 1 1 calc R U
C4 C 0.9854(4) 0.7906(4) 0.54735(17) 0.0740(9) Uani 1 1 d . .
H4A H 1.0101 0.8123 0.6044 0.089 Uiso 1 1 calc R U
C5 C 0.9093(3) 0.8696(3) 0.51497(18) 0.0694(8) Uani 1 1 d . .
H5A H 0.8807 0.9450 0.5499 0.083 Uiso 1 1 calc R U
C6 C 0.8748(3) 0.8363(3) 0.42946(16) 0.0519(6) Uani 1 1 d . .
C7 C 0.7876(4) 0.9125(3) 0.3882(2) 0.0813(10) Uani 1 1 d . .
H7A H 0.7030 0.9113 0.4123 0.098 Uiso 1 1 calc R U
H7B H 0.8236 1.0033 0.4013 0.098 Uiso 1 1 calc R U
C8 C 1.0659(2) 0.7549(3) 0.12069(18) 0.0546(6) Uani 1 1 d . .
H8A H 1.1350 0.6967 0.1206 0.066 Uiso 1 1 calc R U
H8B H 1.0969 0.8238 0.0947 0.066 Uiso 1 1 calc R U
C9 C 0.9483(2) 0.6785(2) 0.07019(15) 0.0452(5) Uani 1 1 d . .
C10 C 0.9371(3) 0.6439(3) -0.01663(17) 0.0626(8) Uani 1 1 d . .
H10A H 1.0037 0.6690 -0.0475 0.075 Uiso 1 1 calc R U
C11 C 0.8262(4) 0.5721(3) -0.05674(17) 0.0711(9) Uani 1 1 d . .
H11A H 0.8162 0.5503 -0.1151 0.085 Uiso 1 1 calc R U
C12 C 0.7297(3) 0.5321(3) -0.01023(17) 0.0663(8) Uani 1 1 d . .
H12A H 0.6549 0.4822 -0.0367 0.080 Uiso 1 1 calc R U
C13 C 0.7464(3) 0.5680(3) 0.07668(15) 0.0531(6) Uani 1 1 d . .
C14 C 0.6478(3) 0.5331(4) 0.13348(19) 0.0798(10) Uani 1 1 d . .
H14A H 0.5766 0.5894 0.1354 0.096 Uiso 1 1 calc R U
H14B H 0.6125 0.4429 0.1106 0.096 Uiso 1 1 calc R U
C15 C 0.3804(2) 0.7177(3) 0.41552(16) 0.0533(6) Uani 1 1 d . .
C16 C 0.3528(2) 0.5945(3) 0.42708(18) 0.0601(7) Uani 1 1 d . .
H16A H 0.3305 0.5232 0.3814 0.072 Uiso 1 1 calc R U
C17 C 0.3587(2) 0.5775(3) 0.50846(19) 0.0591(7) Uani 1 1 d . .
C18 C 0.3909(3) 0.6797(3) 0.57719(19) 0.0636(7) Uani 1 1 d . .
H18A H 0.3918 0.6669 0.6312 0.076 Uiso 1 1 calc R U
C19 C 0.4218(3) 0.8017(3) 0.56422(17) 0.0644(7) Uani 1 1 d . .
H19A H 0.4449 0.8718 0.6105 0.077 Uiso 1 1 calc R U
C20 C 0.4200(2) 0.8247(3) 0.48402(16) 0.0546(6) Uani 1 1 d . .
C21 C 0.4597(3) 0.9559(3) 0.47355(17) 0.0581(6) Uani 1 1 d . .
H21A H 0.4258 0.9788 0.4263 0.070 Uiso 1 1 calc R U
C22 C 0.7685(2) 0.0470(2) 0.11902(13) 0.0387(4) Uani 1 1 d . .
C23 C 0.6402(2) 0.0085(2) 0.12966(15) 0.0476(5) Uani 1 1 d . .
H23A H 0.6003 0.0469 0.1785 0.057 Uiso 1 1 calc R U
C24 C 0.5723(2) -0.0873(2) 0.06712(17) 0.0498(6) Uani 1 1 d . .
C25 C 0.6264(2) -0.1433(3) -0.00708(18) 0.0538(6) Uani 1 1 d . .
H25A H 0.5788 -0.2067 -0.0491 0.065 Uiso 1 1 calc R U
C26 C 0.7538(2) -0.1025(2) -0.01735(15) 0.0479(5) Uani 1 1 d . .
H26A H 0.7907 -0.1386 -0.0678 0.058 Uiso 1 1 calc R U
C27 C 0.8298(2) -0.0095(2) 0.04475(13) 0.0381(4) Uani 1 1 d . .
C28 C 0.9669(2) 0.0262(2) 0.03298(13) 0.0403(5) Uani 1 1 d . .
H28A H 1.0113 0.0913 0.0756 0.048 Uiso 1 1 calc R U
C29 C 0.2614(7) 0.1663(9) 0.2700(4) 0.224(5) Uani 1 1 d . U
H29A H 0.1765 0.1972 0.2649 0.336 Uiso 1 1 calc R U
H29B H 0.2824 0.1688 0.3278 0.336 Uiso 1 1 calc R U
H29C H 0.2616 0.0776 0.2364 0.336 Uiso 1 1 calc R U
C30 C 0.3564(8) 0.2491(8) 0.2415(4) 0.154(2) Uani 1 1 d . U
N1 N 1.0153(2) 0.54035(19) 0.26331(13) 0.0479(5) Uani 1 1 d . .
H1C H 0.9926 0.4642 0.2261 0.057 Uiso 1 1 calc R U
H1D H 1.0960 0.5673 0.2541 0.057 Uiso 1 1 calc R U
N2 N 0.91503(18) 0.72855(19) 0.37923(11) 0.0407(4) Uani 1 1 d . .
N3 N 0.7691(2) 0.8650(2) 0.29851(15) 0.0571(5) Uani 1 1 d . .
H3B H 0.7950 0.9290 0.2747 0.069 Uiso 1 1 calc R U
H3C H 0.6844 0.8442 0.2848 0.069 Uiso 1 1 calc R U
N4 N 1.03552(19) 0.8138(2) 0.20749(14) 0.0479(5) Uani 1 1 d . .
H4B H 1.0098 0.8941 0.2115 0.058 Uiso 1 1 calc R U
H4C H 1.1068 0.8211 0.2413 0.058 Uiso 1 1 calc R U
N5 N 0.85357(19) 0.64079(19) 0.11504(11) 0.0432(4) Uani 1 1 d . .
N6 N 0.7020(2) 0.5471(3) 0.21863(15) 0.0681(7) Uani 1 1 d . .
H6A H 0.7233 0.4690 0.2244 0.082 Uiso 1 1 calc R U
H6B H 0.6420 0.5747 0.2551 0.082 Uiso 1 1 calc R U
N7 N 0.3269(2) 0.4463(3) 0.5207(2) 0.0765(8) Uani 1 1 d . .
N8 N 0.4372(2) -0.1303(3) 0.07930(19) 0.0685(7) Uani 1 1 d . .
N9 N 0.4346(7) 0.3245(8) 0.2125(4) 0.191(3) Uani 1 1 d . U
O1 O 0.3051(3) 0.6168(3) 0.25926(15) 0.0965(9) Uani 1 1 d . .
O2 O 0.4925(2) 0.7748(3) 0.28921(14) 0.0873(8) Uani 1 1 d . .
O3 O 0.2765(2) 0.8441(3) 0.31698(15) 0.0914(8) Uani 1 1 d . .
O4 O 0.7611(3) 0.2045(3) 0.26627(15) 0.1122(11) Uani 1 1 d . .
O5 O 0.9548(2) 0.0976(2) 0.23357(14) 0.0780(7) Uani 1 1 d . .
O6 O 0.9041(3) 0.27142(19) 0.17137(13) 0.0832(7) Uani 1 1 d . .
O7 O 0.3337(3) 0.4318(3) 0.5920(2) 0.1021(9) Uani 1 1 d . .
O8 O 0.2983(3) 0.3567(3) 0.4592(2) 0.1141(10) Uani 1 1 d . .
O9 O 0.3841(2) -0.0697(3) 0.13940(18) 0.0976(8) Uani 1 1 d . .
O10 O 0.3818(3) -0.2208(3) 0.0258(2) 0.1239(12) Uani 1 1 d . .
S1 S 0.36331(6) 0.73978(9) 0.31048(4) 0.0658(2) Uani 1 1 d . .
S2 S 0.85419(6) 0.16658(6) 0.20510(3) 0.04551(15) Uani 1 1 d . .

loop_
_atom_site_aniso_label
_atom_site_aniso_U_11
_atom_site_aniso_U_22
_atom_site_aniso_U_33
_atom_site_aniso_U_23
_atom_site_aniso_U_13
_atom_site_aniso_U_12
Fe1 0.03983(18) 0.0469(2) 0.03119(17) 0.01076(13) -0.00233(12) -0.00431(13)
C1 0.0535(14) 0.0512(14) 0.0580(14) 0.0238(11) -0.0014(11) 0.0039(11)
C2 0.0410(11) 0.0607(14) 0.0421(12) 0.0226(11) -0.0007(9) -0.0075(10)
C3 0.0633(16) 0.084(2) 0.0437(13) 0.0289(14) -0.0095(12) -0.0111(14)
C4 0.086(2) 0.097(2) 0.0340(13) 0.0165(14) -0.0058(13) -0.0276(18)
C5 0.083(2) 0.0685(18) 0.0439(14) -0.0058(13) 0.0137(14) -0.0177(16)
C6 0.0506(13) 0.0518(14) 0.0470(13) 0.0035(11) 0.0054(11) -0.0092(11)
C7 0.084(2) 0.068(2) 0.080(2) -0.0088(17) -0.0033(18) 0.0261(17)
C8 0.0444(13) 0.0622(16) 0.0675(16) 0.0330(13) 0.0164(12) 0.0077(11)
C9 0.0551(13) 0.0426(12) 0.0453(12) 0.0208(10) 0.0129(10) 0.0135(10)
C10 0.094(2) 0.0583(16) 0.0453(14) 0.0231(12) 0.0250(14) 0.0245(15)
C11 0.120(3) 0.0608(17) 0.0341(12) 0.0103(12) 0.0031(15) 0.0278(18)
C12 0.086(2) 0.0579(16) 0.0468(14) 0.0011(12) -0.0216(14) 0.0094(15)
C13 0.0557(14) 0.0573(15) 0.0410(12) 0.0054(10) -0.0092(11) -0.0009(11)
C14 0.0590(17) 0.108(3) 0.0585(17) 0.0066(17) -0.0100(14) -0.0337(17)
C15 0.0347(11) 0.0770(18) 0.0466(13) 0.0123(12) 0.0053(10) 0.0036(11)
C16 0.0360(12) 0.0778(19) 0.0601(16) 0.0064(14) 0.0079(11) -0.0027(12)
C17 0.0387(12) 0.0734(18) 0.0679(17) 0.0205(14) 0.0135(12) 0.0064(12)
C18 0.0599(16) 0.081(2) 0.0543(15) 0.0207(14) 0.0163(13) 0.0162(14)
C19 0.0732(19) 0.0739(19) 0.0439(14) 0.0069(13) 0.0097(13) 0.0154(15)
C20 0.0439(13) 0.0721(17) 0.0486(13) 0.0128(12) 0.0088(11) 0.0146(12)
C21 0.0562(15) 0.0723(18) 0.0472(14) 0.0145(12) 0.0052(11) 0.0160(13)
C22 0.0441(11) 0.0379(11) 0.0354(10) 0.0102(8) 0.0069(9) 0.0049(9)
C23 0.0473(13) 0.0526(13) 0.0473(12) 0.0178(10) 0.0123(10) 0.0094(10)
C24 0.0374(11) 0.0494(13) 0.0675(15) 0.0241(12) 0.0034(11) 0.0019(10)
C25 0.0473(13) 0.0455(13) 0.0629(15) 0.0051(11) -0.0068(12) 0.0002(10)
C26 0.0477(13) 0.0475(13) 0.0434(12) 0.0007(10) 0.0037(10) 0.0065(10)
C27 0.0430(11) 0.0360(10) 0.0357(10) 0.0087(8) 0.0051(9) 0.0064(8)
C28 0.0439(11) 0.0390(11) 0.0343(10) 0.0025(8) 0.0036(9) 0.0012(9)
C29 0.157(6) 0.290(10) 0.143(6) -0.079(6) 0.071(5) -0.104(7)
C30 0.149(6) 0.174(6) 0.103(4) -0.030(4) -0.015(4) 0.001(4)
N1 0.0516(11) 0.0421(10) 0.0480(11) 0.0083(8) 0.0053(9) -0.0008(9)
N2 0.0380(9) 0.0466(10) 0.0356(9) 0.0098(8) -0.0011(7) -0.0060(8)
N3 0.0430(11) 0.0640(14) 0.0705(14) 0.0277(11) 0.0035(10) 0.0065(10)
N4 0.0356(9) 0.0454(11) 0.0644(13) 0.0190(9) -0.0023(9) -0.0027(8)
N5 0.0448(10) 0.0495(11) 0.0349(9) 0.0110(8) 0.0009(8) 0.0000(8)
N6 0.0629(14) 0.0846(17) 0.0526(13) 0.0193(12) 0.0006(11) -0.0295(13)
N7 0.0451(13) 0.087(2) 0.101(2) 0.0301(18) 0.0230(14) -0.0038(13)
N8 0.0485(13) 0.0716(16) 0.0901(19) 0.0307(14) 0.0078(13) -0.0043(12)
N9 0.171(6) 0.219(7) 0.145(5) -0.013(4) 0.030(4) -0.051(5)
O1 0.0907(17) 0.127(2) 0.0563(13) 0.0057(13) -0.0072(12) -0.0337(16)
O2 0.0452(11) 0.155(2) 0.0617(12) 0.0340(14) 0.0050(9) -0.0157(13)
O3 0.0632(13) 0.141(2) 0.0739(15) 0.0342(15) -0.0140(11) 0.0194(15)
O4 0.0845(17) 0.158(3) 0.0613(14) -0.0351(16) 0.0330(13) -0.0059(17)
O5 0.0937(16) 0.0617(12) 0.0702(13) 0.0068(10) -0.0336(12) 0.0046(11)
O6 0.146(2) 0.0433(10) 0.0521(11) 0.0068(8) -0.0002(13) -0.0239(12)
O7 0.0955(19) 0.115(2) 0.110(2) 0.0586(18) 0.0197(16) -0.0114(16)
O8 0.119(2) 0.0850(19) 0.129(3) 0.0165(18) 0.022(2) -0.0312(17)
O9 0.0602(14) 0.137(2) 0.0986(19) 0.0346(17) 0.0272(13) -0.0061(14)
O10 0.0706(16) 0.109(2) 0.164(3) -0.008(2) 0.0190(18) -0.0363(16)
S1 0.0407(3) 0.1062(6) 0.0459(3) 0.0159(4) -0.0029(3) -0.0122(4)
S2 0.0571(3) 0.0446(3) 0.0316(3) 0.0029(2) 0.0100(2) 0.0016(2)

loop_
_atom_type_symbol
_atom_type_description
_atom_type_scat_dispersion_real
_atom_type_scat_dispersion_imag
_atom_type_scat_source
C C 0.0033 0.0016 'International Tables Vol C Tables 4.2.6.8 and 6.1.1.4'
H H 0.0000 0.0000 'International Tables Vol C Tables 4.2.6.8 and 6.1.1.4'
N N 0.0061 0.0033 'International Tables Vol C Tables 4.2.6.8 and 6.1.1.4'
O O 0.0106 0.0060 'International Tables Vol C Tables 4.2.6.8 and 6.1.1.4'
S S 0.1246 0.1234 'International Tables Vol C Tables 4.2.6.8 and 6.1.1.4'
Fe Fe 0.3463 0.8444 'International Tables Vol C Tables 4.2.6.8 and 6.1.1.4'

loop_
_geom_angle_atom_site_label_1
_geom_angle_atom_site_label_2
_geom_angle_atom_site_label_3
_geom_angle
_geom_angle_site_symmetry_1
N5 Fe1 N2 175.49(7) .
N5 Fe1 N3 108.34(8) .
N2 Fe1 N3 76.04(8) .
N5 Fe1 N4 75.50(8) .
N2 Fe1 N4 103.65(8) .
N3 Fe1 N4 91.35(8) .
N5 Fe1 N6 75.75(8) .
N2 Fe1 N6 105.21(8) .
N3 Fe1 N6 95.18(10) .
N4 Fe1 N6 151.14(8) .
N5 Fe1 N1 99.56(7) .
N2 Fe1 N1 76.00(7) .
N3 Fe1 N1 151.90(8) .
N4 Fe1 N1 92.41(8) .
N6 Fe1 N1 94.85(10) .
N1 C1 C2 111.0(2) .
N1 C1 H1A 109.4 .
C2 C1 H1A 109.4 .
N1 C1 H1B 109.4 .
C2 C1 H1B 109.4 .
H1A C1 H1B 108.0 .
N2 C2 C3 120.8(3) .
N2 C2 C1 114.9(2) .
C3 C2 C1 124.2(2) .
C2 C3 C4 119.0(3) .
C2 C3 H3A 120.5 .
C4 C3 H3A 120.5 .
C5 C4 C3 119.5(3) .
C5 C4 H4A 120.3 .
C3 C4 H4A 120.3 .
C4 C5 C6 119.4(3) .
C4 C5 H5A 120.3 .
C6 C5 H5A 120.3 .
N2 C6 C5 120.6(3) .
N2 C6 C7 115.6(2) .
C5 C6 C7 123.8(3) .
N3 C7 C6 114.9(2) .
N3 C7 H7A 108.5 .
C6 C7 H7A 108.5 .
N3 C7 H7B 108.5 .
C6 C7 H7B 108.5 .
H7A C7 H7B 107.5 .
N4 C8 C9 111.50(19) .
N4 C8 H8A 109.3 .
C9 C8 H8A 109.3 .
N4 C8 H8B 109.3 .
C9 C8 H8B 109.3 .
H8A C8 H8B 108.0 .
N5 C9 C10 120.7(3) .
N5 C9 C8 115.5(2) .
C10 C9 C8 123.8(2) .
C11 C10 C9 119.1(3) .
C11 C10 H10A 120.4 .
C9 C10 H10A 120.4 .
C10 C11 C12 119.9(2) .
C10 C11 H11A 120.1 .
C12 C11 H11A 120.1 .
C13 C12 C11 118.7(3) .
C13 C12 H12A 120.6 .
C11 C12 H12A 120.6 .
N5 C13 C12 120.8(3) .
N5 C13 C14 115.6(2) .
C12 C13 C14 123.6(3) .
N6 C14 C13 112.7(2) .
N6 C14 H14A 109.1 .
C13 C14 H14A 109.1 .
N6 C14 H14B 109.1 .
C13 C14 H14B 109.1 .
H14A C14 H14B 107.8 .
C16 C15 C20 120.8(3) .
C16 C15 S1 118.3(2) .
C20 C15 S1 120.9(2) .
C15 C16 C17 118.9(3) .
C15 C16 H16A 120.6 .
C17 C16 H16A 120.6 .
C18 C17 C16 122.3(3) .
C18 C17 N7 119.0(3) .
C16 C17 N7 118.7(3) .
C17 C18 C19 118.0(3) .
C17 C18 H18A 121.0 .
C19 C18 H18A 121.0 .
C18 C19 C20 122.4(3) .
C18 C19 H19A 118.8 .
C20 C19 H19A 118.8 .
C19 C20 C15 117.5(3) .
C19 C20 C21 120.1(3) .
C15 C20 C21 122.4(2) .
C21 C21 C20 124.6(3) 2_676
C21 C21 H21A 117.7 2_676
C20 C21 H21A 117.7 .
C23 C22 C27 120.9(2) .
C23 C22 S2 117.14(17) .
C27 C22 S2 121.94(17) .
C24 C23 C22 119.3(2) .
C24 C23 H23A 120.3 .
C22 C23 H23A 120.3 .
C25 C24 C23 122.1(2) .
C25 C24 N8 118.6(2) .
C23 C24 N8 119.3(2) .
C24 C25 C26 117.9(2) .
C24 C25 H25A 121.0 .
C26 C25 H25A 121.0 .
C25 C26 C27 122.9(2) .
C25 C26 H26A 118.5 .
C27 C26 H26A 118.5 .
C26 C27 C22 116.8(2) .
C26 C27 C28 121.17(19) .
C22 C27 C28 122.03(19) .
C28 C28 C27 125.8(3) 2_755
C28 C28 H28A 117.1 2_755
C27 C28 H28A 117.1 .
C30 C29 H29A 109.5 .
C30 C29 H29B 109.5 .
H29A C29 H29B 109.5 .
C30 C29 H29C 109.5 .
H29A C29 H29C 109.5 .
H29B C29 H29C 109.5 .
N9 C30 C29 175.9(9) .
C1 N1 Fe1 109.71(15) .
C1 N1 H1C 109.7 .
Fe1 N1 H1C 109.7 .
C1 N1 H1D 109.7 .
Fe1 N1 H1D 109.7 .
H1C N1 H1D 108.2 .
C6 N2 C2 120.7(2) .
C6 N2 Fe1 120.11(17) .
C2 N2 Fe1 119.07(16) .
C7 N3 Fe1 112.79(17) .
C7 N3 H3B 109.0 .
Fe1 N3 H3B 109.0 .
C7 N3 H3C 109.0 .
Fe1 N3 H3C 109.0 .
H3B N3 H3C 107.8 .
C8 N4 Fe1 110.30(15) .
C8 N4 H4B 109.6 .
Fe1 N4 H4B 109.6 .
C8 N4 H4C 109.6 .
Fe1 N4 H4C 109.6 .
H4B N4 H4C 108.1 .
C13 N5 C9 120.7(2) .
C13 N5 Fe1 119.83(16) .
C9 N5 Fe1 119.37(16) .
C14 N6 Fe1 111.36(18) .
C14 N6 H6A 109.4 .
Fe1 N6 H6A 109.4 .
C14 N6 H6B 109.4 .
Fe1 N6 H6B 109.4 .
H6A N6 H6B 108.0 .
O8 N7 O7 123.3(4) .
O8 N7 C17 118.3(3) .
O7 N7 C17 118.4(3) .
O9 N8 O10 123.1(3) .
O9 N8 C24 118.5(3) .
O10 N8 C24 118.3(3) .
O2 S1 O1 114.26(17) .
O2 S1 O3 113.56(18) .
O1 S1 O3 111.83(17) .
O2 S1 C15 105.73(12) .
O1 S1 C15 105.86(15) .
O3 S1 C15 104.59(14) .
O4 S2 O6 113.60(19) .
O4 S2 O5 112.39(18) .
O6 S2 O5 112.90(17) .
O4 S2 C22 106.01(14) .
O6 S2 C22 106.33(11) .
O5 S2 C22 104.74(11) .

loop_
_geom_bond_atom_site_label_1
_geom_bond_atom_site_label_2
_geom_bond_distance
_geom_bond_site_symmetry_2
Fe1 N5 2.1137(19) .
Fe1 N2 2.1153(19) .
Fe1 N3 2.226(2) .
Fe1 N4 2.230(2) .
Fe1 N6 2.231(2) .
Fe1 N1 2.235(2) .
C1 N1 1.464(3) .
C1 C2 1.502(4) .
C1 H1A 0.9700 .
C1 H1B 0.9700 .
C2 N2 1.341(3) .
C2 C3 1.379(3) .
C3 C4 1.381(5) .
C3 H3A 0.9300 .
C4 C5 1.365(5) .
C4 H4A 0.9300 .
C5 C6 1.388(4) .
C5 H5A 0.9300 .
C6 N2 1.329(3) .
C6 C7 1.492(4) .
C7 N3 1.437(4) .
C7 H7A 0.9700 .
C7 H7B 0.9700 .
C8 N4 1.464(3) .
C8 C9 1.503(4) .
C8 H8A 0.9700 .
C8 H8B 0.9700 .
C9 N5 1.341(3) .
C9 C10 1.382(4) .
C10 C11 1.374(5) .
C10 H10A 0.9300 .
C11 C12 1.381(5) .
C11 H11A 0.9300 .
C12 C13 1.386(4) .
C12 H12A 0.9300 .
C13 N5 1.339(3) .
C13 C14 1.492(4) .
C14 N6 1.457(4) .
C14 H14A 0.9700 .
C14 H14B 0.9700 .
C15 C16 1.368(4) .
C15 C20 1.406(4) .
C15 S1 1.802(3) .
C16 C17 1.392(4) .
C16 H16A 0.9300 .
C17 C18 1.366(4) .
C17 N7 1.461(4) .
C18 C19 1.370(4) .
C18 H18A 0.9300 .
C19 C20 1.398(4) .
C19 H19A 0.9300 .
C20 C21 1.466(4) .
C21 C21 1.321(6) 2_676
C21 H21A 0.9300 .
C22 C23 1.384(3) .
C22 C27 1.412(3) .
C22 S2 1.800(2) .
C23 C24 1.378(4) .
C23 H23A 0.9300 .
C24 C25 1.374(4) .
C24 N8 1.469(3) .
C25 C26 1.381(4) .
C25 H25A 0.9300 .
C26 C27 1.398(3) .
C26 H26A 0.9300 .
C27 C28 1.467(3) .
C28 C28 1.325(4) 2_755
C28 H28A 0.9300 .
C29 C30 1.433(10) .
C29 H29A 0.9600 .
C29 H29B 0.9600 .
C29 H29C 0.9600 .
C30 N9 1.277(10) .
N1 H1C 0.8900 .
N1 H1D 0.8900 .
N3 H3B 0.8900 .
N3 H3C 0.8900 .
N4 H4B 0.8900 .
N4 H4C 0.8900 .
N6 H6A 0.8900 .
N6 H6B 0.8900 .
N7 O8 1.210(4) .
N7 O7 1.220(4) .
N8 O9 1.208(4) .
N8 O10 1.216(4) .
O1 S1 1.435(3) .
O2 S1 1.434(2) .
O3 S1 1.448(3) .
O4 S2 1.420(2) .
O5 S2 1.432(2) .
O6 S2 1.426(2) .
